data_4108882
loop_
_publ_author_name
'Gregory J. Halder'
'Karena W. Chapman'
'Suzanne M. Neville'
'Boujemaa Moubaraki'
'Keith S. Murray'
'Jean-Fran\,cois L\'etard'
'Cameron J. Kepert'

_publ_contact_author_address
; 
School of Chemistry
University of Sydney
NSW 2006
Australia
;
_publ_contact_author_email c.kepert@chem.usyd.edu.au
_publ_contact_author_fax +61-2-9351-3329
_publ_contact_author_name 'Prof. Cameron J. Kepert'
_publ_contact_author_phone +61-2-9351-5741
_publ_section_title
;
 Elucidating the Mechanism of a Two-Step Spin Transition in a Nanoporous
 Metal-Organic Framework
;
_journal_name_full 'Journal of the American Chemical Society'
_journal_page_first 17552
_journal_page_last 17562
_journal_paper_doi 10.1021/ja8068038
_journal_volume 130
_journal_year 2008
_chemical_formula_moiety 'C26 H24 Fe N6 S2, 3(C3 H6 O)'
_chemical_formula_sum 'C35 H42 Fe N6 O3 S2'
_chemical_formula_weight 714.72
_chemical_name_systematic
; 
 ? 
;
_space_group_IT_number 114
_symmetry_cell_setting tetragonal
_symmetry_Int_Tables_number 114
_symmetry_space_group_name_Hall 'P -4 2n'
_symmetry_space_group_name_H-M 'P -4 21 c'
_atom_sites_solution_hydrogens geom
_atom_sites_solution_primary direct
_atom_sites_solution_secondary difmap
_audit_creation_method SHELXL-97
_cell_angle_alpha 90.00
_cell_angle_beta 90.00
_cell_angle_gamma 90.00
_cell_formula_units_Z 4
_cell_length_a 14.739(4)
_cell_length_b 14.739(4)
_cell_length_c 16.662(9)
_cell_measurement_reflns_used 989
_cell_measurement_temperature 25(2)
_cell_measurement_theta_max 26.3965
_cell_measurement_theta_min 2.8085
_cell_volume 3620(2)
_computing_cell_refinement 'SMART (BrukerAXS, 1997)'
_computing_data_collection 'SMART (BrukerAXS, 1997)'
_computing_data_reduction 'SAINT+ (BrukerAXS, 1997)'
_computing_molecular_graphics 'XPMA/ZORTEP, Webalb Viewer Pro 3.7'
_computing_publication_material XCIF
_computing_structure_refinement 'SHELXL-97 (Sheldrick, 1997)'
_computing_structure_solution 'SHELXS-97 (Sheldrick, 1990)'
_diffrn_ambient_temperature 25(2)
_diffrn_measured_fraction_theta_full 0.968
_diffrn_measured_fraction_theta_max 0.968
_diffrn_measurement_device_type 'Bruker AXS 1000 CCD'
_diffrn_measurement_method \w
_diffrn_radiation_monochromator graphite
_diffrn_radiation_source 'fine-focus sealed tube'
_diffrn_radiation_type MoK\a
_diffrn_radiation_wavelength 0.71073
_diffrn_reflns_av_R_equivalents 0.0555
_diffrn_reflns_av_sigmaI/netI 0.0463
_diffrn_reflns_limit_h_max 19
_diffrn_reflns_limit_h_min -19
_diffrn_reflns_limit_k_max 19
_diffrn_reflns_limit_k_min -19
_diffrn_reflns_limit_l_max 21
_diffrn_reflns_limit_l_min -21
_diffrn_reflns_number 23798
_diffrn_reflns_theta_full 27.94
_diffrn_reflns_theta_max 27.94
_diffrn_reflns_theta_min 1.84
_diffrn_standards_decay_% 0.00
_diffrn_standards_number 3
_exptl_absorpt_coefficient_mu 0.574
_exptl_absorpt_correction_T_max 0.912
_exptl_absorpt_correction_T_min 0.634
_exptl_absorpt_correction_type empirical
_exptl_absorpt_process_details 'SADABS, Bruker 1995'
_exptl_crystal_colour yellow
_exptl_crystal_density_diffrn 1.312
_exptl_crystal_description 'rectangular rods'
_exptl_crystal_F_000 1504
_exptl_crystal_size_max 0.48
_exptl_crystal_size_mid 0.19
_exptl_crystal_size_min 0.16
_refine_diff_density_max 1.300
_refine_diff_density_min -1.179
_refine_diff_density_rms 0.147
_refine_ls_abs_structure_details 'Flack H D (1983), Acta Cryst. A39, 876-881'
_refine_ls_abs_structure_Flack 0.0(11)
_refine_ls_extinction_method none
_refine_ls_goodness_of_fit_ref 1.098
_refine_ls_hydrogen_treatment constr
_refine_ls_matrix_type full
_refine_ls_number_parameters 195
_refine_ls_number_reflns 4117
_refine_ls_number_restraints 18
_refine_ls_restrained_S_all 1.107
_refine_ls_R_factor_all 0.1192
_refine_ls_R_factor_gt 0.0809
_refine_ls_shift/su_max 0.000
_refine_ls_shift/su_mean 0.000
_refine_ls_structure_factor_coef Fsqd
_refine_ls_weighting_details 'calc w=1/[\s^2^(Fo^2^)+(0.1004P)^2^+15.2160P] where P=(Fo^2^+2Fc^2^)/3'
_refine_ls_weighting_scheme calc
_refine_ls_wR_factor_gt 0.2043
_refine_ls_wR_factor_ref 0.2378
_reflns_number_gt 2989
_reflns_number_total 4117
_reflns_threshold_expression >2sigma(I)
_cod_data_source_file ja8068038_si_002_4.cif
_cod_data_source_block SCOF-4.(Ac)-25
_cod_original_cell_volume 3619(2)
_cod_database_code 4108882

loop_
_symmetry_equiv_pos_as_xyz
'x, y, z'
'-x, -y, z'
'y, -x, -z'
'-y, x, -z'
'-x+1/2, y+1/2, -z+1/2'
'x+1/2, -y+1/2, -z+1/2'
'-y+1/2, -x+1/2, z+1/2'
'y+1/2, x+1/2, z+1/2'

loop_
_atom_site_label
_atom_site_type_symbol
_atom_site_fract_x
_atom_site_fract_y
_atom_site_fract_z
_atom_site_U_iso_or_equiv
_atom_site_adp_type
_atom_site_occupancy
_atom_site_symmetry_multiplicity
_atom_site_calc_flag
_atom_site_refinement_flags
_atom_site_disorder_assembly
_atom_site_disorder_group
Fe1 Fe 0.0000 0.0000 0.25114(8) 0.0211(3) Uani 1 2 d S . .
N13 N 0.1000(3) 0.0881(3) 0.2499(4) 0.0282(10) Uani 1 1 d . . .
C13 C 0.1627(4) 0.1362(4) 0.2482(4) 0.0283(12) Uani 1 1 d . . .
S13 S 0.25048(12) 0.20371(12) 0.24527(11) 0.0367(4) Uani 1 1 d . . .
N1 N -0.0691(4) 0.0719(4) 0.1657(3) 0.0249(15) Uani 1 1 d . . .
N2 N -0.4257(5) 0.4369(4) -0.1604(3) 0.0289(16) Uani 1 1 d . . .
C1 C -0.1591(5) 0.0787(5) 0.1686(3) 0.0315(15) Uani 1 1 d . . .
H1 H -0.1897 0.0509 0.2123 0.038 Uiso 1 1 calc R . .
C2 C -0.2114(5) 0.1240(5) 0.1114(3) 0.0335(15) Uani 1 1 d . . .
H2 H -0.2755 0.1268 0.1165 0.040 Uiso 1 1 calc R . .
C3 C -0.1676(6) 0.1655(5) 0.0460(4) 0.035(2) Uani 1 1 d . . .
C4 C -0.0756(6) 0.1585(5) 0.0424(4) 0.0381(17) Uani 1 1 d . . .
H4 H -0.0439 0.1865 -0.0006 0.046 Uiso 1 1 calc R . .
C5 C -0.0267(5) 0.1108(5) 0.1008(3) 0.0312(15) Uani 1 1 d . . .
H5 H 0.0372 0.1051 0.0954 0.037 Uiso 1 1 calc R . .
C6 C -0.3330(5) 0.4433(5) -0.1634(4) 0.0350(16) Uani 1 1 d . . .
H6 H -0.3060 0.4760 -0.2063 0.042 Uiso 1 1 calc R . .
C7 C -0.2771(6) 0.4038(5) -0.1061(4) 0.0382(18) Uani 1 1 d . . .
H7 H -0.2130 0.4101 -0.1087 0.046 Uiso 1 1 calc R . .
C8 C -0.3190(8) 0.3535(6) -0.0433(4) 0.043(2) Uani 1 1 d . . .
C9 C -0.4107(6) 0.3490(5) -0.0416(4) 0.0424(19) Uani 1 1 d . . .
H9 H -0.4401 0.3179 0.0011 0.051 Uiso 1 1 calc R . .
C10 C -0.4629(5) 0.3900(5) -0.1026(3) 0.0352(17) Uani 1 1 d . . .
H10 H -0.5270 0.3834 -0.1016 0.042 Uiso 1 1 calc R . .
C11 C -0.2244(7) 0.2168(6) -0.0150(4) 0.044(2) Uani 1 1 d . . .
H11A H -0.2768 0.1788 -0.0309 0.053 Uiso 1 1 calc R . .
H11B H -0.1875 0.2282 -0.0635 0.053 Uiso 1 1 calc R . .
C12 C -0.2594(8) 0.3078(6) 0.0181(4) 0.051(2) Uani 1 1 d . . .
H12A H -0.2944 0.2971 0.0679 0.061 Uiso 1 1 calc R . .
H12B H -0.2074 0.3476 0.0312 0.061 Uiso 1 1 calc R . .
O20A O -0.0705(14) 0.5377(14) -0.2310(12) 0.121(5) Uiso 0.547(12) 1 d PD A 1
C20A C -0.0900(13) 0.5693(11) -0.2944(13) 0.073(4) Uiso 0.547(12) 1 d PD A 1
C21A C -0.0507(10) 0.6524(9) -0.3173(9) 0.096(4) Uiso 0.547(12) 1 d PD A 1
H21A H -0.0033 0.6691 -0.2787 0.144 Uiso 0.547(12) 1 calc PR A 1
H21B H -0.0974 0.6997 -0.3183 0.144 Uiso 0.547(12) 1 calc PR A 1
H21C H -0.0239 0.6463 -0.3709 0.144 Uiso 0.547(12) 1 calc PR A 1
C22A C -0.1585(8) 0.5175(8) -0.3279(8) 0.082(3) Uiso 0.547(12) 1 d PD A 1
H22A H -0.1675 0.4626 -0.2957 0.123 Uiso 0.547(12) 1 calc PR A 1
H22B H -0.1416 0.5005 -0.3828 0.123 Uiso 0.547(12) 1 calc PR A 1
H22C H -0.2148 0.5528 -0.3290 0.123 Uiso 0.547(12) 1 calc PR A 1
O20B O -0.0436(17) 0.5488(17) -0.4061(15) 0.121(5) Uiso 0.453(12) 1 d PD A 2
C20B C -0.0796(14) 0.5673(13) -0.3443(15) 0.073(4) Uiso 0.453(12) 1 d PD A 2
C21B C -0.0507(10) 0.6524(9) -0.3173(9) 0.096(4) Uiso 0.453(12) 1 d PD A 2
H21D H 0.0087 0.6664 -0.3406 0.144 Uiso 0.453(12) 1 calc PR A 2
H21E H -0.0459 0.6517 -0.2586 0.144 Uiso 0.453(12) 1 calc PR A 2
H21F H -0.0946 0.6987 -0.3338 0.144 Uiso 0.453(12) 1 calc PR A 2
C22B C -0.1585(8) 0.5175(8) -0.3279(8) 0.082(3) Uiso 0.453(12) 1 d PD A 2
H22D H -0.1575 0.4607 -0.3584 0.123 Uiso 0.453(12) 1 calc PR A 2
H22E H -0.2118 0.5532 -0.3435 0.123 Uiso 0.453(12) 1 calc PR A 2
H22F H -0.1614 0.5039 -0.2704 0.123 Uiso 0.453(12) 1 calc PR A 2
O30 O -0.1247(15) 0.5460(17) -0.0415(16) 0.143(9) Uiso 0.50 1 d PD . .
C30 C -0.0489(13) 0.5152(9) -0.0532(16) 0.080(7) Uiso 0.50 1 d PD . .
C31 C -0.0268(8) 0.4210(7) -0.0655(7) 0.074(3) Uiso 1 1 d D . .
H31A H -0.0811 0.3838 -0.0569 0.111 Uiso 1 1 calc R . .
H31B H 0.0205 0.4028 -0.0274 0.111 Uiso 1 1 calc R . .
H31C H -0.0047 0.4123 -0.1204 0.111 Uiso 1 1 calc R . .

loop_
_atom_site_aniso_label
_atom_site_aniso_U_11
_atom_site_aniso_U_22
_atom_site_aniso_U_33
_atom_site_aniso_U_23
_atom_site_aniso_U_13
_atom_site_aniso_U_12
Fe1 0.0304(6) 0.0310(6) 0.0018(4) 0.000 0.000 0.0020(4)
N13 0.034(3) 0.038(3) 0.0131(18) 0.001(3) 0.003(3) 0.001(2)
C13 0.044(3) 0.040(3) 0.0005(18) -0.004(3) -0.001(3) 0.005(3)
S13 0.0470(9) 0.0510(9) 0.0120(6) 0.0024(8) -0.0028(8) -0.0130(7)
N1 0.034(3) 0.036(3) 0.005(2) -0.002(2) 0.002(2) 0.004(3)
N2 0.043(4) 0.033(3) 0.010(3) -0.008(2) 0.008(2) 0.002(3)
C1 0.042(4) 0.045(4) 0.008(2) 0.003(3) 0.000(3) 0.003(3)
C2 0.048(4) 0.042(4) 0.011(2) 0.001(3) 0.003(3) 0.010(3)
C3 0.059(5) 0.039(4) 0.007(3) 0.003(3) -0.004(3) 0.017(4)
C4 0.062(5) 0.045(4) 0.007(3) 0.001(3) 0.004(3) 0.004(4)
C5 0.045(4) 0.040(4) 0.009(3) 0.003(3) 0.006(2) -0.001(3)
C6 0.058(5) 0.036(4) 0.011(3) 0.004(3) 0.001(3) 0.008(3)
C7 0.060(5) 0.044(4) 0.010(2) -0.003(3) -0.006(3) 0.018(4)
C8 0.078(6) 0.045(5) 0.005(3) -0.004(3) -0.001(3) 0.021(4)
C9 0.075(6) 0.040(4) 0.012(3) 0.003(3) 0.010(3) 0.006(4)
C10 0.051(4) 0.046(4) 0.009(3) 0.000(3) 0.006(3) 0.000(4)
C11 0.082(6) 0.045(4) 0.005(3) 0.004(2) -0.006(3) 0.019(4)
C12 0.097(8) 0.051(5) 0.004(2) -0.005(3) -0.008(3) 0.027(5)

loop_
_atom_type_symbol
_atom_type_description
_atom_type_scat_dispersion_real
_atom_type_scat_dispersion_imag
_atom_type_scat_source
C C 0.0033 0.0016 'International Tables Vol C Tables 4.2.6.8 and 6.1.1.4'
H H 0.0000 0.0000 'International Tables Vol C Tables 4.2.6.8 and 6.1.1.4'
N N 0.0061 0.0033 'International Tables Vol C Tables 4.2.6.8 and 6.1.1.4'
O O 0.0106 0.0060 'International Tables Vol C Tables 4.2.6.8 and 6.1.1.4'
S S 0.1246 0.1234 'International Tables Vol C Tables 4.2.6.8 and 6.1.1.4'
Fe Fe 0.3463 0.8444 'International Tables Vol C Tables 4.2.6.8 and 6.1.1.4'

loop_
_geom_angle_atom_site_label_1
_geom_angle_atom_site_label_2
_geom_angle_atom_site_label_3
_geom_angle
_geom_angle_site_symmetry_1
_geom_angle_site_symmetry_3
N13 Fe1 N13 178.8(4) 2 .
N13 Fe1 N1 91.4(2) 2 2
N13 Fe1 N1 87.8(2) . 2
N13 Fe1 N1 87.8(2) 2 .
N13 Fe1 N1 91.4(2) . .
N1 Fe1 N1 91.8(3) 2 .
N13 Fe1 N2 89.7(2) 2 7_545
N13 Fe1 N2 91.1(2) . 7_545
N1 Fe1 N2 89.86(17) 2 7_545
N1 Fe1 N2 177.0(3) . 7_545
N13 Fe1 N2 91.1(2) 2 8_455
N13 Fe1 N2 89.7(2) . 8_455
N1 Fe1 N2 177.0(3) 2 8_455
N1 Fe1 N2 89.86(17) . 8_455
N2 Fe1 N2 88.5(4) 7_545 8_455
C13 N13 Fe1 176.0(5) . .
N13 C13 S13 179.7(7) . .
C1 N1 C5 116.7(6) . .
C1 N1 Fe1 120.6(4) . .
C5 N1 Fe1 122.5(5) . .
C10 N2 C6 118.8(7) . .
C10 N2 Fe1 122.9(6) . 7_454
C6 N2 Fe1 118.3(5) . 7_454
N1 C1 C2 124.1(6) . .
N1 C1 H1 117.9 . .
C2 C1 H1 117.9 . .
C1 C2 C3 118.9(7) . .
C1 C2 H2 120.5 . .
C3 C2 H2 120.5 . .
C4 C3 C2 117.3(7) . .
C4 C3 C11 123.9(7) . .
C2 C3 C11 118.8(8) . .
C3 C4 C5 121.3(7) . .
C3 C4 H4 119.3 . .
C5 C4 H4 119.3 . .
N1 C5 C4 121.5(7) . .
N1 C5 H5 119.2 . .
C4 C5 H5 119.2 . .
N2 C6 C7 122.5(7) . .
N2 C6 H6 118.7 . .
C7 C6 H6 118.7 . .
C6 C7 C8 117.8(8) . .
C6 C7 H7 121.1 . .
C8 C7 H7 121.1 . .
C9 C8 C7 118.4(7) . .
C9 C8 C12 123.0(8) . .
C7 C8 C12 118.6(9) . .
C8 C9 C10 120.5(7) . .
C8 C9 H9 119.8 . .
C10 C9 H9 119.8 . .
N2 C10 C9 121.9(8) . .
N2 C10 H10 119.0 . .
C9 C10 H10 119.0 . .
C3 C11 C12 112.3(5) . .
C3 C11 H11A 109.1 . .
C12 C11 H11A 109.1 . .
C3 C11 H11B 109.1 . .
C12 C11 H11B 109.1 . .
H11A C11 H11B 107.9 . .
C8 C12 C11 110.1(5) . .
C8 C12 H12A 109.6 . .
C11 C12 H12A 109.6 . .
C8 C12 H12B 109.6 . .
C11 C12 H12B 109.6 . .
H12A C12 H12B 108.2 . .
O20A C20A C22A 108.6(16) . .
O20A C20A C21A 118.9(17) . .
C22A C20A C21A 132.1(16) . .
C20A C21A H21A 109.5 . .
C20A C21A H21B 109.5 . .
H21A C21A H21B 109.5 . .
C20A C21A H21C 109.5 . .
H21A C21A H21C 109.5 . .
H21B C21A H21C 109.5 . .
C20A C22A H22A 109.5 . .
C20A C22A H22B 109.5 . .
H22A C22A H22B 109.5 . .
C20A C22A H22C 109.5 . .
H22A C22A H22C 109.5 . .
H22B C22A H22C 109.5 . .
O30 C30 C31 126.0(19) . .
O30 C30 C31 118.5(19) . 2_565
C31 C30 C31 115.1(15) . 2_565
C30 C31 H31A 109.5 . .
C30 C31 H31B 109.5 . .
H31A C31 H31B 109.5 . .
C30 C31 H31C 109.5 . .
H31A C31 H31C 109.5 . .
H31B C31 H31C 109.5 . .

loop_
_geom_bond_atom_site_label_1
_geom_bond_atom_site_label_2
_geom_bond_distance
_geom_bond_site_symmetry_2
Fe1 N13 1.964(5) 2
Fe1 N13 1.964(5) .
Fe1 N1 2.046(6) 2
Fe1 N1 2.046(6) .
Fe1 N2 2.059(7) 7_545
Fe1 N2 2.059(7) 8_455
N13 C13 1.166(7) .
C13 S13 1.633(6) .
N1 C1 1.332(9) .
N1 C5 1.374(8) .
N2 C10 1.306(9) .
N2 C6 1.370(10) .
N2 Fe1 2.059(7) 7_454
C1 C2 1.396(9) .
C1 H1 0.9500 .
C2 C3 1.406(10) .
C2 H2 0.9500 .
C3 C4 1.361(12) .
C3 C11 1.518(10) .
C4 C5 1.400(10) .
C4 H4 0.9500 .
C5 H5 0.9500 .
C6 C7 1.389(9) .
C6 H6 0.9500 .
C7 C8 1.422(11) .
C7 H7 0.9500 .
C8 C9 1.354(14) .
C8 C12 1.507(11) .
C9 C10 1.412(10) .
C9 H9 0.9500 .
C10 H10 0.9500 .
C11 C12 1.539(10) .
C11 H11A 0.9900 .
C11 H11B 0.9900 .
C12 H12A 0.9900 .
C12 H12B 0.9900 .
O20A C20A 1.190(19) .
C20A C22A 1.384(14) .
C20A C21A 1.407(14) .
C21A H21A 0.9800 .
C21A H21B 0.9800 .
C21A H21C 0.9800 .
C22A H22A 0.9800 .
C22A H22B 0.9800 .
C22A H22C 0.9800 .
O20B C20B 1.19(2) .
O30 C30 1.22(2) .
C30 C31 1.441(15) .
C30 C31 1.474(15) 2_565
C31 H31A 0.9800 .
C31 H31B 0.9800 .
C31 H31C 0.9800 .

loop_
_geom_torsion_atom_site_label_1
_geom_torsion_atom_site_label_2
_geom_torsion_atom_site_label_3
_geom_torsion_atom_site_label_4
_geom_torsion
_geom_torsion_site_symmetry_3
_geom_torsion_site_symmetry_4
C1 N1 N2 C6 73.5(6) 7_545 7_545
